data_1503487
loop_
_publ_author_name
'Lehnherr, Dan'
'Hallani, Rawad'
'McDonald, Robert'
'Anthony, John E.'
'Tykwinski, Rik R.'

_publ_section_title
;
 Synthesis and properties of isomerically pure anthrabisbenzothiophenes.
;
_journal_issue 1
_journal_name_full 'Organic letters'
_journal_page_first 62
_journal_page_last 65
_journal_paper_doi 10.1021/ol202843x
_journal_volume 14
_journal_year 2012
_chemical_formula_moiety 'C54 H66 S2 Si2'
_chemical_formula_sum 'C54 H66 S2 Si2'
_chemical_formula_weight 835.37
_chemical_name_systematic
; 
 ? 
;
_space_group_IT_number 2
_symmetry_cell_setting triclinic
_symmetry_space_group_name_Hall '-P 1'
_symmetry_space_group_name_H-M 'P -1'
_atom_sites_solution_hydrogens geom
_atom_sites_solution_primary direct
_atom_sites_solution_secondary difmap
_audit_creation_method SHELXL-97
_cell_angle_alpha 83.0261(5)
_cell_angle_beta 76.3552(5)
_cell_angle_gamma 88.7465(5)
_cell_formula_units_Z 2
_cell_length_a 8.9292(4)
_cell_length_b 15.2194(6)
_cell_length_c 18.4144(8)
_cell_measurement_reflns_used 9945
_cell_measurement_temperature 173(2)
_cell_measurement_theta_max 26.23
_cell_measurement_theta_min 2.29
_cell_volume 2413.78(18)
_computing_cell_refinement 'Bruker SAINT'
_computing_data_collection 'Bruker APEX2'
_computing_data_reduction 'Bruker SAINT'
_computing_molecular_graphics 'Bruker SHELXTL'
_computing_publication_material 'Bruker SHELXTL'
_computing_structure_refinement 'SHELXL-97 (Sheldrick, 2008)'
_computing_structure_solution 'SHELXD (Schneider & Sheldrick, 2002)'
_diffrn_ambient_temperature 173(2)
_diffrn_measured_fraction_theta_full 0.997
_diffrn_measured_fraction_theta_max 0.997
_diffrn_measurement_device_type 'Bruker APEX-II CCD'
_diffrn_measurement_method '\w scans'
_diffrn_radiation_monochromator graphite
_diffrn_radiation_source 'fine-focus sealed tube'
_diffrn_radiation_type MoK\a
_diffrn_radiation_wavelength 0.71073
_diffrn_reflns_av_R_equivalents 0.0210
_diffrn_reflns_av_sigmaI/netI 0.0298
_diffrn_reflns_limit_h_max 11
_diffrn_reflns_limit_h_min -11
_diffrn_reflns_limit_k_max 19
_diffrn_reflns_limit_k_min -19
_diffrn_reflns_limit_l_max 23
_diffrn_reflns_limit_l_min -23
_diffrn_reflns_number 19417
_diffrn_reflns_theta_full 26.40
_diffrn_reflns_theta_max 26.40
_diffrn_reflns_theta_min 1.15
_exptl_absorpt_coefficient_mu 0.194
_exptl_absorpt_correction_T_max 0.9782
_exptl_absorpt_correction_T_min 0.9114
_exptl_absorpt_correction_type integration
_exptl_absorpt_process_details 'SADABS (Sheldrick, 2008)'
_exptl_crystal_colour pink
_exptl_crystal_density_diffrn 1.149
_exptl_crystal_density_method 'not measured'
_exptl_crystal_description prism
_exptl_crystal_F_000 900
_exptl_crystal_size_max 0.49
_exptl_crystal_size_mid 0.17
_exptl_crystal_size_min 0.11
_refine_diff_density_max 0.619
_refine_diff_density_min -0.376
_refine_diff_density_rms 0.091
_refine_ls_extinction_method none
_refine_ls_goodness_of_fit_ref 1.046
_refine_ls_hydrogen_treatment constr
_refine_ls_matrix_type full
_refine_ls_number_parameters 560
_refine_ls_number_reflns 9850
_refine_ls_number_restraints 0
_refine_ls_restrained_S_all 1.046
_refine_ls_R_factor_all 0.0602
_refine_ls_R_factor_gt 0.0451
_refine_ls_shift/su_max 0.000
_refine_ls_shift/su_mean 0.000
_refine_ls_structure_factor_coef Fsqd
_refine_ls_weighting_details 'calc w=1/[\s^2^(Fo^2^)+(0.0760P)^2^+0.7806P] where P=(Fo^2^+2Fc^2^)/3'
_refine_ls_weighting_scheme calc
_refine_ls_wR_factor_gt 0.1255
_refine_ls_wR_factor_ref 0.1395
_reflns_number_gt 7756
_reflns_number_total 9850
_reflns_threshold_expression I>2\s(I)
_cod_data_source_file ol202843x_si_001.cif
_cod_data_source_block 5c
_cod_depositor_comments
;
The following automatic conversions were performed:

'_symmetry_cell_setting' value 'Triclinic' changed to 'triclinic'
according to /home/saulius/struct/CIF-dictionaries/cif_core.dic
dictionary named 'cif_core.dic' version 2.4.1 from 2010-06-29.

Automatic conversion script
Id: cif_fix_values 1715 2011-07-08 13:25:40Z adriana 
;
_cod_database_code 1503487

loop_
_symmetry_equiv_pos_as_xyz
'x, y, z'
'-x, -y, -z'

loop_
_atom_site_label
_atom_site_type_symbol
_atom_site_fract_x
_atom_site_fract_y
_atom_site_fract_z
_atom_site_U_iso_or_equiv
_atom_site_adp_type
_atom_site_occupancy
_atom_site_symmetry_multiplicity
_atom_site_calc_flag
_atom_site_refinement_flags
_atom_site_disorder_assembly
_atom_site_disorder_group
S1 S 0.59679(6) 0.57964(3) 0.32487(3) 0.03569(13) Uani 1 1 d . . .
S2 S -0.17128(8) 0.03959(4) 0.45952(3) 0.05093(17) Uani 1 1 d . . .
Si1 Si -0.09287(6) 0.43052(4) 0.76671(3) 0.03226(14) Uani 1 1 d . . .
Si2 Si 0.38138(7) 0.20302(4) 0.17068(3) 0.03513(14) Uani 1 1 d . . .
C1 C 0.5705(2) 0.65270(12) 0.39340(10) 0.0298(4) Uani 1 1 d . . .
C2 C 0.6601(2) 0.72747(13) 0.39048(12) 0.0357(4) Uani 1 1 d . . .
H2 H 0.7426 0.7444 0.3482 0.043 Uiso 1 1 calc R . .
C3 C 0.6258(2) 0.77630(13) 0.45070(12) 0.0392(5) Uani 1 1 d . . .
H3 H 0.6861 0.8272 0.4499 0.047 Uiso 1 1 calc R . .
C4 C 0.5044(2) 0.75226(13) 0.51253(12) 0.0379(4) Uani 1 1 d . . .
H4 H 0.4827 0.7870 0.5533 0.045 Uiso 1 1 calc R . .
C5 C 0.4151(2) 0.67829(12) 0.51520(11) 0.0318(4) Uani 1 1 d . . .
H5 H 0.3322 0.6623 0.5574 0.038 Uiso 1 1 calc R . .
C6 C 0.4478(2) 0.62743(11) 0.45535(10) 0.0266(4) Uani 1 1 d . . .
C7 C 0.37164(19) 0.54656(11) 0.44729(9) 0.0251(4) Uani 1 1 d . . .
C8 C 0.25122(19) 0.50086(11) 0.49607(10) 0.0252(4) Uani 1 1 d . . .
H8 H 0.2048 0.5224 0.5424 0.030 Uiso 1 1 calc R . .
C9 C 0.19467(19) 0.42155(11) 0.47827(9) 0.0239(3) Uani 1 1 d . . .
C10 C 0.07434(19) 0.37194(11) 0.52925(9) 0.0248(4) Uani 1 1 d . . .
C11 C 0.01826(19) 0.29309(11) 0.51081(10) 0.0257(4) Uani 1 1 d . . .
C12 C -0.1047(2) 0.24382(12) 0.56117(10) 0.0288(4) Uani 1 1 d . . .
H12 H -0.1514 0.2641 0.6080 0.035 Uiso 1 1 calc R . .
C13 C -0.1568(2) 0.16724(12) 0.54295(11) 0.0307(4) Uani 1 1 d . . .
C14 C -0.2834(2) 0.10952(13) 0.58521(12) 0.0358(4) Uani 1 1 d . . .
C15 C -0.3839(2) 0.11848(14) 0.65386(12) 0.0417(5) Uani 1 1 d . . .
H15 H -0.3724 0.1665 0.6806 0.050 Uiso 1 1 calc R . .
C16 C -0.5012(3) 0.05694(16) 0.68318(14) 0.0518(6) Uani 1 1 d . . .
H16 H -0.5701 0.0630 0.7302 0.062 Uiso 1 1 calc R . .
C17 C -0.5190(3) -0.01284(18) 0.64486(15) 0.0617(7) Uani 1 1 d . . .
H17 H -0.6000 -0.0544 0.6658 0.074 Uiso 1 1 calc R . .
C18 C -0.4213(3) -0.02322(17) 0.57670(15) 0.0611(7) Uani 1 1 d . . .
H18 H -0.4338 -0.0716 0.5505 0.073 Uiso 1 1 calc R . .
C19 C -0.3036(3) 0.03855(14) 0.54689(13) 0.0452(5) Uani 1 1 d . . .
C20 C -0.0850(2) 0.13685(12) 0.47274(11) 0.0342(4) Uani 1 1 d . . .
C21 C 0.0346(2) 0.18152(12) 0.42282(11) 0.0329(4) Uani 1 1 d . . .
H21 H 0.0812 0.1593 0.3768 0.040 Uiso 1 1 calc R . .
C22 C 0.0888(2) 0.26166(12) 0.44039(10) 0.0272(4) Uani 1 1 d . . .
C23 C 0.2124(2) 0.30983(12) 0.39004(10) 0.0274(4) Uani 1 1 d . A .
C24 C 0.26495(19) 0.39006(11) 0.40742(9) 0.0251(4) Uani 1 1 d . . .
C25 C 0.3898(2) 0.43836(12) 0.35771(10) 0.0287(4) Uani 1 1 d . . .
H25 H 0.4373 0.4184 0.3108 0.034 Uiso 1 1 calc R . .
C26 C 0.4412(2) 0.51346(12) 0.37755(10) 0.0281(4) Uani 1 1 d . . .
C27 C 0.01348(19) 0.39801(11) 0.60267(10) 0.0262(4) Uani 1 1 d . . .
C28 C -0.0336(2) 0.41483(12) 0.66640(10) 0.0312(4) Uani 1 1 d . . .
C29 C -0.0696(2) 0.54906(14) 0.77876(11) 0.0385(5) Uani 1 1 d . . .
H29A H -0.1573 0.5823 0.7649 0.046 Uiso 1 1 calc R . .
H29B H -0.0779 0.5527 0.8329 0.046 Uiso 1 1 calc R . .
C30 C 0.0791(2) 0.59653(14) 0.73435(13) 0.0421(5) Uani 1 1 d . . .
H30A H 0.1683 0.5617 0.7446 0.051 Uiso 1 1 calc R . .
H30B H 0.0837 0.5992 0.6799 0.051 Uiso 1 1 calc R . .
C31 C 0.0917(3) 0.68988(14) 0.75375(13) 0.0443(5) Uani 1 1 d . . .
H31A H -0.0019 0.7228 0.7472 0.053 Uiso 1 1 calc R . .
H31B H 0.0938 0.6864 0.8075 0.053 Uiso 1 1 calc R . .
C32 C 0.2310(3) 0.74174(16) 0.70766(15) 0.0545(6) Uani 1 1 d . . .
H32A H 0.2296 0.8009 0.7238 0.065 Uiso 1 1 calc R . .
H32B H 0.2292 0.7471 0.6543 0.065 Uiso 1 1 calc R . .
H32C H 0.3248 0.7109 0.7150 0.065 Uiso 1 1 calc R . .
C33 C 0.0291(2) 0.35564(15) 0.81744(12) 0.0435(5) Uani 1 1 d . . .
H33A H 0.0271 0.2956 0.8022 0.052 Uiso 1 1 calc R . .
H33B H 0.1370 0.3773 0.8016 0.052 Uiso 1 1 calc R . .
C34 C -0.0232(3) 0.3496(2) 0.90310(13) 0.0578(7) Uani 1 1 d . . .
H34A H -0.0106 0.4085 0.9186 0.069 Uiso 1 1 calc R . .
H34B H -0.1343 0.3343 0.9184 0.069 Uiso 1 1 calc R . .
C35 C 0.0640(3) 0.2819(3) 0.94490(16) 0.0803(10) Uani 1 1 d . . .
H35A H 0.0524 0.2231 0.9290 0.096 Uiso 1 1 calc R . .
H35B H 0.1750 0.2976 0.9300 0.096 Uiso 1 1 calc R . .
C36 C 0.0128(4) 0.2754(3) 1.02695(19) 0.1091(14) Uani 1 1 d . . .
H36A H 0.0741 0.2308 1.0498 0.131 Uiso 1 1 calc R . .
H36B H -0.0962 0.2582 1.0425 0.131 Uiso 1 1 calc R . .
H36C H 0.0263 0.3329 1.0435 0.131 Uiso 1 1 calc R . .
C37 C -0.2990(2) 0.39626(14) 0.80538(11) 0.0398(5) Uani 1 1 d . . .
H37A H -0.3315 0.4118 0.8575 0.048 Uiso 1 1 calc R . .
H37B H -0.3625 0.4313 0.7751 0.048 Uiso 1 1 calc R . .
C38 C -0.3335(3) 0.29971(19) 0.8067(2) 0.0745(9) Uani 1 1 d . . .
H38A H -0.2560 0.2641 0.8276 0.089 Uiso 1 1 calc R . .
H38B H -0.3230 0.2867 0.7543 0.089 Uiso 1 1 calc R . .
C39 C -0.4931(3) 0.2712(2) 0.85252(19) 0.0763(9) Uani 1 1 d . . .
H39A H -0.5097 0.2937 0.9020 0.092 Uiso 1 1 calc R . .
H39B H -0.5701 0.2998 0.8266 0.092 Uiso 1 1 calc R . .
C40 C -0.5226(5) 0.1754(3) 0.8653(3) 0.142(2) Uani 1 1 d . . .
H40A H -0.6283 0.1637 0.8949 0.170 Uiso 1 1 calc R . .
H40B H -0.4500 0.1462 0.8928 0.170 Uiso 1 1 calc R . .
H40C H -0.5090 0.1522 0.8168 0.170 Uiso 1 1 calc R . .
C41 C 0.2834(2) 0.27616(12) 0.32075(10) 0.0306(4) Uani 1 1 d . . .
C42 C 0.3354(2) 0.24549(13) 0.26273(11) 0.0353(4) Uani 1 1 d . A .
C43 C 0.2141(2) 0.13241(14) 0.16815(12) 0.0404(5) Uani 1 1 d . A .
H43A H 0.1200 0.1690 0.1776 0.049 Uiso 1 1 calc R . .
H43B H 0.2295 0.1159 0.1165 0.049 Uiso 1 1 calc R . .
C44 C 0.1842(3) 0.04778(15) 0.22314(13) 0.0450(5) Uani 1 1 d . . .
H44A H 0.2679 0.0053 0.2077 0.054 Uiso 1 1 calc R A .
H44B H 0.1873 0.0619 0.2739 0.054 Uiso 1 1 calc R . .
C45 C 0.0306(3) 0.00398(18) 0.22758(15) 0.0576(6) Uani 1 1 d . A .
H45A H -0.0531 0.0448 0.2471 0.069 Uiso 1 1 calc R . .
H45B H 0.0242 -0.0050 0.1761 0.069 Uiso 1 1 calc R . .
C46 C 0.0037(4) -0.0837(2) 0.27657(19) 0.0756(8) Uani 1 1 d . . .
H46A H -0.0974 -0.1074 0.2764 0.091 Uiso 1 1 calc R A .
H46B H 0.0067 -0.0755 0.3282 0.091 Uiso 1 1 calc R . .
H46C H 0.0841 -0.1253 0.2570 0.091 Uiso 1 1 calc R . .
C47 C 0.5637(2) 0.13800(14) 0.15787(11) 0.0393(5) Uani 1 1 d . A .
H47A H 0.6488 0.1767 0.1615 0.047 Uiso 1 1 calc R . .
H47B H 0.5524 0.0887 0.1992 0.047 Uiso 1 1 calc R . .
C48 C 0.6064(3) 0.10020(17) 0.08246(13) 0.0509(6) Uani 1 1 d . . .
H48A H 0.5188 0.0641 0.0780 0.061 Uiso 1 1 calc R A .
H48B H 0.6218 0.1499 0.0414 0.061 Uiso 1 1 calc R . .
C49 C 0.7500(3) 0.04369(19) 0.07177(15) 0.0594(7) Uani 1 1 d . A .
H49A H 0.7350 -0.0064 0.1125 0.071 Uiso 1 1 calc R . .
H49B H 0.8382 0.0796 0.0758 0.071 Uiso 1 1 calc R . .
C50 C 0.7878(4) 0.0076(3) -0.00384(19) 0.0944(13) Uani 1 1 d . . .
H50A H 0.8810 -0.0285 -0.0081 0.113 Uiso 1 1 calc R A .
H50B H 0.8052 0.0569 -0.0444 0.113 Uiso 1 1 calc R . .
H50C H 0.7016 -0.0289 -0.0078 0.113 Uiso 1 1 calc R . .
C51A C 0.3865(15) 0.2941(12) 0.0931(10) 0.044(2) Uani 0.55 1 d P A 1
H51A H 0.3709 0.2683 0.0486 0.053 Uiso 0.55 1 calc PR A 1
H51B H 0.2991 0.3342 0.1087 0.053 Uiso 0.55 1 calc PR A 1
C52A C 0.5407(6) 0.3511(4) 0.0689(3) 0.0583(12) Uani 0.55 1 d P A 1
H52A H 0.6297 0.3107 0.0588 0.070 Uiso 0.55 1 calc PR A 1
H52B H 0.5409 0.3896 0.0215 0.070 Uiso 0.55 1 calc PR A 1
C53A C 0.5602(7) 0.4069(4) 0.1265(4) 0.0686(16) Uani 0.55 1 d P A 1
H53A H 0.5736 0.3677 0.1715 0.082 Uiso 0.55 1 calc PR A 1
H53B H 0.4646 0.4410 0.1416 0.082 Uiso 0.55 1 calc PR A 1
C54A C 0.6963(9) 0.4716(5) 0.1013(4) 0.0782(18) Uani 0.55 1 d P A 1
H54A H 0.7015 0.5054 0.1428 0.094 Uiso 0.55 1 calc PR A 1
H54B H 0.6825 0.5124 0.0580 0.094 Uiso 0.55 1 calc PR A 1
H54C H 0.7921 0.4386 0.0872 0.094 Uiso 0.55 1 calc PR A 1
C51B C 0.4235(16) 0.3054(12) 0.0994(11) 0.042(3) Uani 0.45 1 d P A 2
H51C H 0.4563 0.2867 0.0485 0.051 Uiso 0.45 1 calc PR A 2
H51D H 0.3269 0.3393 0.1016 0.051 Uiso 0.45 1 calc PR A 2
C52B C 0.5447(10) 0.3655(5) 0.1105(4) 0.069(2) Uani 0.45 1 d P A 2
H52C H 0.5095 0.3868 0.1603 0.082 Uiso 0.45 1 calc PR A 2
H52D H 0.6398 0.3309 0.1108 0.082 Uiso 0.45 1 calc PR A 2
C53B C 0.5826(9) 0.4437(4) 0.0518(4) 0.0707(18) Uani 0.45 1 d P A 2
H53C H 0.6140 0.4227 0.0017 0.085 Uiso 0.45 1 calc PR A 2
H53D H 0.4888 0.4799 0.0529 0.085 Uiso 0.45 1 calc PR A 2
C54B C 0.7081(13) 0.5006(6) 0.0623(6) 0.090(3) Uani 0.45 1 d P A 2
H54D H 0.7269 0.5509 0.0226 0.108 Uiso 0.45 1 calc PR A 2
H54E H 0.8025 0.4658 0.0596 0.108 Uiso 0.45 1 calc PR A 2
H54F H 0.6773 0.5224 0.1115 0.108 Uiso 0.45 1 calc PR A 2

loop_
_atom_site_aniso_label
_atom_site_aniso_U_11
_atom_site_aniso_U_22
_atom_site_aniso_U_33
_atom_site_aniso_U_23
_atom_site_aniso_U_13
_atom_site_aniso_U_12
S1 0.0336(3) 0.0371(3) 0.0316(3) -0.0046(2) 0.00293(19) -0.0091(2)
S2 0.0661(4) 0.0371(3) 0.0526(4) -0.0125(2) -0.0144(3) -0.0214(3)
Si1 0.0350(3) 0.0356(3) 0.0228(3) -0.0047(2) 0.0003(2) 0.0022(2)
Si2 0.0432(3) 0.0348(3) 0.0275(3) -0.0130(2) -0.0045(2) 0.0048(2)
C1 0.0304(9) 0.0277(9) 0.0310(9) -0.0005(7) -0.0081(8) 0.0006(7)
C2 0.0318(10) 0.0291(10) 0.0439(11) 0.0053(8) -0.0085(8) -0.0059(8)
C3 0.0414(11) 0.0248(9) 0.0539(13) -0.0009(9) -0.0178(10) -0.0070(8)
C4 0.0466(11) 0.0262(9) 0.0442(12) -0.0070(8) -0.0157(9) -0.0037(8)
C5 0.0358(10) 0.0271(9) 0.0329(10) -0.0044(8) -0.0082(8) -0.0027(8)
C6 0.0275(9) 0.0232(8) 0.0301(9) -0.0008(7) -0.0097(7) -0.0007(7)
C7 0.0267(8) 0.0245(9) 0.0248(9) -0.0031(7) -0.0076(7) 0.0005(7)
C8 0.0274(8) 0.0251(9) 0.0230(8) -0.0050(7) -0.0050(7) 0.0005(7)
C9 0.0254(8) 0.0247(8) 0.0226(8) -0.0042(7) -0.0072(7) 0.0005(7)
C10 0.0256(8) 0.0249(9) 0.0244(9) -0.0049(7) -0.0057(7) 0.0011(7)
C11 0.0255(8) 0.0259(9) 0.0271(9) -0.0045(7) -0.0084(7) 0.0003(7)
C12 0.0297(9) 0.0290(9) 0.0282(9) -0.0034(7) -0.0075(7) -0.0033(7)
C13 0.0316(9) 0.0285(9) 0.0344(10) 0.0003(8) -0.0143(8) -0.0035(7)
C14 0.0375(10) 0.0322(10) 0.0410(11) 0.0038(8) -0.0186(9) -0.0099(8)
C15 0.0412(11) 0.0421(12) 0.0426(12) 0.0058(9) -0.0155(9) -0.0135(9)
C16 0.0486(13) 0.0576(14) 0.0472(13) 0.0133(11) -0.0154(11) -0.0222(11)
C17 0.0694(17) 0.0614(16) 0.0548(15) 0.0164(12) -0.0235(13) -0.0423(13)
C18 0.0809(18) 0.0487(14) 0.0562(16) 0.0040(12) -0.0231(14) -0.0383(13)
C19 0.0558(13) 0.0369(11) 0.0465(12) 0.0015(9) -0.0209(11) -0.0171(10)
C20 0.0400(10) 0.0269(9) 0.0404(11) -0.0056(8) -0.0174(9) -0.0053(8)
C21 0.0390(10) 0.0298(10) 0.0342(10) -0.0112(8) -0.0130(8) -0.0014(8)
C22 0.0290(9) 0.0266(9) 0.0283(9) -0.0065(7) -0.0100(7) 0.0011(7)
C23 0.0291(9) 0.0296(9) 0.0252(9) -0.0088(7) -0.0074(7) 0.0023(7)
C24 0.0270(8) 0.0260(9) 0.0233(8) -0.0055(7) -0.0064(7) 0.0004(7)
C25 0.0317(9) 0.0305(9) 0.0227(9) -0.0072(7) -0.0021(7) -0.0003(7)
C26 0.0275(9) 0.0304(9) 0.0244(9) -0.0019(7) -0.0027(7) -0.0013(7)
C27 0.0262(8) 0.0234(8) 0.0276(9) -0.0026(7) -0.0033(7) -0.0030(7)
C28 0.0338(10) 0.0288(9) 0.0287(10) -0.0037(7) -0.0022(8) -0.0029(7)
C29 0.0445(11) 0.0409(11) 0.0295(10) -0.0123(8) -0.0040(9) 0.0039(9)
C30 0.0441(12) 0.0366(11) 0.0454(12) -0.0152(9) -0.0050(9) 0.0023(9)
C31 0.0502(13) 0.0430(12) 0.0420(12) -0.0164(10) -0.0100(10) 0.0029(10)
C32 0.0555(14) 0.0486(14) 0.0628(16) -0.0203(12) -0.0133(12) -0.0060(11)
C33 0.0358(11) 0.0504(13) 0.0372(11) 0.0034(9) 0.0008(9) 0.0040(9)
C34 0.0429(13) 0.0857(19) 0.0354(12) 0.0141(12) -0.0018(10) 0.0077(12)
C35 0.0524(16) 0.122(3) 0.0568(17) 0.0251(17) -0.0127(13) 0.0163(17)
C36 0.088(2) 0.158(4) 0.071(2) 0.036(2) -0.0240(19) 0.014(2)
C37 0.0355(11) 0.0479(12) 0.0312(10) -0.0033(9) 0.0008(8) 0.0042(9)
C38 0.0496(15) 0.0557(16) 0.102(2) -0.0155(16) 0.0190(15) -0.0118(12)
C39 0.0545(16) 0.0708(19) 0.088(2) 0.0022(16) 0.0091(15) -0.0169(14)
C40 0.116(3) 0.101(3) 0.166(4) -0.035(3) 0.063(3) -0.045(3)
C41 0.0331(9) 0.0284(9) 0.0318(10) -0.0088(8) -0.0080(8) -0.0010(7)
C42 0.0397(11) 0.0343(10) 0.0329(10) -0.0116(8) -0.0067(8) -0.0001(8)
C43 0.0445(11) 0.0447(12) 0.0373(11) -0.0206(9) -0.0128(9) 0.0095(9)
C44 0.0475(12) 0.0419(12) 0.0503(13) -0.0149(10) -0.0163(10) 0.0020(10)
C45 0.0495(14) 0.0641(16) 0.0614(16) -0.0096(13) -0.0159(12) -0.0043(12)
C46 0.0671(18) 0.0631(18) 0.097(2) -0.0049(17) -0.0205(17) -0.0151(15)
C47 0.0431(11) 0.0421(11) 0.0332(11) -0.0133(9) -0.0059(9) 0.0046(9)
C48 0.0441(12) 0.0666(16) 0.0468(13) -0.0314(12) -0.0091(10) 0.0138(11)
C49 0.0449(13) 0.0722(17) 0.0674(17) -0.0407(14) -0.0105(12) 0.0143(12)
C50 0.0629(18) 0.137(3) 0.098(2) -0.084(2) -0.0163(17) 0.034(2)
C51A 0.038(5) 0.047(5) 0.046(4) -0.003(3) -0.008(3) -0.007(4)
C52A 0.066(3) 0.050(3) 0.058(3) -0.010(3) -0.010(3) 0.006(2)
C53A 0.079(4) 0.064(4) 0.061(4) -0.017(3) -0.008(3) -0.007(3)
C54A 0.086(4) 0.066(4) 0.083(5) 0.001(3) -0.024(4) -0.020(4)
C51B 0.043(8) 0.038(5) 0.042(5) -0.004(3) -0.002(5) 0.002(5)
C52B 0.125(7) 0.044(4) 0.041(4) -0.009(3) -0.024(4) -0.005(4)
C53B 0.093(5) 0.048(3) 0.059(4) 0.008(3) -0.002(3) -0.002(3)
C54B 0.106(7) 0.059(5) 0.095(7) 0.013(5) -0.012(6) -0.011(5)

loop_
_atom_type_symbol
_atom_type_description
_atom_type_scat_dispersion_real
_atom_type_scat_dispersion_imag
_atom_type_scat_source
C C 0.0033 0.0016 'International Tables Vol C Tables 4.2.6.8 and 6.1.1.4'
H H 0.0000 0.0000 'International Tables Vol C Tables 4.2.6.8 and 6.1.1.4'
Si Si 0.0817 0.0704 'International Tables Vol C Tables 4.2.6.8 and 6.1.1.4'
S S 0.1246 0.1234 'International Tables Vol C Tables 4.2.6.8 and 6.1.1.4'

loop_
_geom_angle_atom_site_label_1
_geom_angle_atom_site_label_2
_geom_angle_atom_site_label_3
_geom_angle
C26 S1 C1 91.66(9)
C20 S2 C19 91.25(10)
C28 Si1 C29 110.18(9)
C28 Si1 C37 109.93(9)
C29 Si1 C37 109.40(10)
C28 Si1 C33 107.27(9)
C29 Si1 C33 111.92(10)
C37 Si1 C33 108.10(10)
C42 Si2 C51A 111.0(5)
C42 Si2 C47 110.87(9)
C51A Si2 C47 112.5(5)
C42 Si2 C43 106.69(9)
C51A Si2 C43 104.2(3)
C47 Si2 C43 111.16(10)
C42 Si2 C51B 104.7(5)
C47 Si2 C51B 106.2(5)
C43 Si2 C51B 117.1(3)
C2 C1 C6 121.42(17)
C2 C1 S1 125.86(15)
C6 C1 S1 112.70(13)
C3 C2 C1 118.14(18)
C2 C3 C4 121.19(18)
C5 C4 C3 120.60(19)
C4 C5 C6 119.43(18)
C5 C6 C1 119.22(16)
C5 C6 C7 128.51(17)
C1 C6 C7 112.26(15)
C8 C7 C26 119.22(15)
C8 C7 C6 129.34(16)
C26 C7 C6 111.43(15)
C7 C8 C9 120.82(16)
C10 C9 C8 121.44(15)
C10 C9 C24 119.49(15)
C8 C9 C24 119.05(16)
C9 C10 C11 121.00(15)
C9 C10 C27 119.99(15)
C11 C10 C27 118.90(15)
C10 C11 C12 121.31(16)
C10 C11 C22 119.40(16)
C12 C11 C22 119.28(15)
C13 C12 C11 120.71(17)
C12 C13 C20 119.25(17)
C12 C13 C14 129.02(18)
C20 C13 C14 111.71(16)
C15 C14 C19 118.97(19)
C15 C14 C13 128.95(18)
C19 C14 C13 112.03(19)
C16 C15 C14 119.6(2)
C17 C16 C15 120.7(2)
C18 C17 C16 121.0(2)
C17 C18 C19 118.6(2)
C18 C19 C14 121.2(2)
C18 C19 S2 125.78(19)
C14 C19 S2 112.99(16)
C21 C20 C13 122.15(17)
C21 C20 S2 125.83(15)
C13 C20 S2 112.01(14)
C20 C21 C22 119.34(17)
C23 C22 C21 120.96(16)
C23 C22 C11 119.77(15)
C21 C22 C11 119.26(17)
C22 C23 C24 120.78(15)
C22 C23 C41 118.81(15)
C24 C23 C41 120.41(16)
C23 C24 C25 121.22(15)
C23 C24 C9 119.51(16)
C25 C24 C9 119.22(15)
C26 C25 C24 119.65(16)
C25 C26 C7 122.03(16)
C25 C26 S1 126.03(14)
C7 C26 S1 111.94(13)
C28 C27 C10 175.61(19)
C27 C28 Si1 173.84(17)
C30 C29 Si1 117.62(13)
C31 C30 C29 113.00(17)
C32 C31 C30 115.05(18)
C34 C33 Si1 113.73(15)
C35 C34 C33 114.2(2)
C36 C35 C34 114.2(3)
C38 C37 Si1 115.75(15)
C37 C38 C39 113.9(2)
C40 C39 C38 115.5(3)
C42 C41 C23 176.3(2)
C41 C42 Si2 169.91(18)
C44 C43 Si2 117.18(14)
C45 C44 C43 113.46(19)
C46 C45 C44 114.7(2)
C48 C47 Si2 113.00(14)
C49 C48 C47 114.31(19)
C48 C49 C50 112.5(2)
C52A C51A Si2 115.1(8)
C53A C52A C51A 113.2(7)
C52A C53A C54A 114.7(6)
C52B C51B Si2 114.7(10)
C53B C52B C51B 114.3(10)
C54B C53B C52B 113.3(7)

loop_
_geom_bond_atom_site_label_1
_geom_bond_atom_site_label_2
_geom_bond_distance
S1 C26 1.7531(18)
S1 C1 1.7533(19)
S2 C20 1.7519(19)
S2 C19 1.756(2)
Si1 C28 1.8410(19)
Si1 C29 1.866(2)
Si1 C37 1.871(2)
Si1 C33 1.877(2)
Si2 C42 1.8399(19)
Si2 C51A 1.860(19)
Si2 C47 1.868(2)
Si2 C43 1.872(2)
Si2 C51B 1.89(2)
C1 C2 1.394(3)
C1 C6 1.404(3)
C2 C3 1.381(3)
C3 C4 1.393(3)
C4 C5 1.383(3)
C5 C6 1.394(2)
C6 C7 1.459(2)
C7 C8 1.368(2)
C7 C26 1.434(2)
C8 C9 1.421(2)
C9 C10 1.412(2)
C9 C24 1.442(2)
C10 C11 1.418(2)
C10 C27 1.434(2)
C11 C12 1.419(2)
C11 C22 1.435(2)
C12 C13 1.371(2)
C13 C20 1.427(3)
C13 C14 1.455(3)
C14 C15 1.387(3)
C14 C19 1.397(3)
C15 C16 1.386(3)
C16 C17 1.376(4)
C17 C18 1.374(4)
C18 C19 1.391(3)
C20 C21 1.366(3)
C21 C22 1.422(2)
C22 C23 1.415(3)
C23 C24 1.416(2)
C23 C41 1.434(2)
C24 C25 1.418(2)
C25 C26 1.362(2)
C27 C28 1.206(2)
C29 C30 1.529(3)
C30 C31 1.519(3)
C31 C32 1.507(3)
C33 C34 1.528(3)
C34 C35 1.522(3)
C35 C36 1.463(4)
C37 C38 1.504(3)
C38 C39 1.517(3)
C39 C40 1.469(5)
C41 C42 1.205(3)
C43 C44 1.525(3)
C44 C45 1.518(3)
C45 C46 1.508(4)
C47 C48 1.529(3)
C48 C49 1.515(3)
C49 C50 1.520(3)
C51A C52A 1.586(13)
C52A C53A 1.481(7)
C53A C54A 1.529(9)
C51B C52B 1.496(14)
C52B C53B 1.493(9)
C53B C54B 1.492(12)

loop_
_geom_torsion_atom_site_label_1
_geom_torsion_atom_site_label_2
_geom_torsion_atom_site_label_3
_geom_torsion_atom_site_label_4
_geom_torsion
C26 S1 C1 C2 179.22(17)
C26 S1 C1 C6 0.61(14)
C6 C1 C2 C3 0.4(3)
S1 C1 C2 C3 -178.10(14)
C1 C2 C3 C4 -0.5(3)
C2 C3 C4 C5 0.2(3)
C3 C4 C5 C6 0.2(3)
C4 C5 C6 C1 -0.3(3)
C4 C5 C6 C7 178.47(18)
C2 C1 C6 C5 0.0(3)
S1 C1 C6 C5 178.67(13)
C2 C1 C6 C7 -178.96(16)
S1 C1 C6 C7 -0.28(19)
C5 C6 C7 C8 -0.4(3)
C1 C6 C7 C8 178.40(17)
C5 C6 C7 C26 -179.14(17)
C1 C6 C7 C26 -0.3(2)
C26 C7 C8 C9 -0.2(3)
C6 C7 C8 C9 -178.78(16)
C7 C8 C9 C10 177.61(15)
C7 C8 C9 C24 -0.7(2)
C8 C9 C10 C11 179.71(15)
C24 C9 C10 C11 -2.0(2)
C8 C9 C10 C27 -4.2(2)
C24 C9 C10 C27 174.10(15)
C9 C10 C11 C12 -178.74(16)
C27 C10 C11 C12 5.1(2)
C9 C10 C11 C22 2.3(2)
C27 C10 C11 C22 -173.88(15)
C10 C11 C12 C13 -179.36(16)
C22 C11 C12 C13 -0.4(3)
C11 C12 C13 C20 0.5(3)
C11 C12 C13 C14 -177.70(17)
C12 C13 C14 C15 1.0(3)
C20 C13 C14 C15 -177.31(19)
C12 C13 C14 C19 178.41(19)
C20 C13 C14 C19 0.1(2)
C19 C14 C15 C16 0.4(3)
C13 C14 C15 C16 177.6(2)
C14 C15 C16 C17 -0.1(3)
C15 C16 C17 C18 -0.1(4)
C16 C17 C18 C19 -0.1(4)
C17 C18 C19 C14 0.5(4)
C17 C18 C19 S2 -177.6(2)
C15 C14 C19 C18 -0.6(3)
C13 C14 C19 C18 -178.3(2)
C15 C14 C19 S2 177.71(16)
C13 C14 C19 S2 0.0(2)
C20 S2 C19 C18 178.1(2)
C20 S2 C19 C14 -0.10(17)
C12 C13 C20 C21 0.2(3)
C14 C13 C20 C21 178.67(17)
C12 C13 C20 S2 -178.67(14)
C14 C13 C20 S2 -0.1(2)
C19 S2 C20 C21 -178.63(19)
C19 S2 C20 C13 0.14(15)
C13 C20 C21 C22 -1.0(3)
S2 C20 C21 C22 177.69(14)
C20 C21 C22 C23 -179.91(17)
C20 C21 C22 C11 1.1(3)
C10 C11 C22 C23 -0.4(2)
C12 C11 C22 C23 -179.45(16)
C10 C11 C22 C21 178.57(16)
C12 C11 C22 C21 -0.4(2)
C21 C22 C23 C24 179.38(16)
C11 C22 C23 C24 -1.6(3)
C21 C22 C23 C41 -0.4(3)
C11 C22 C23 C41 178.63(16)
C22 C23 C24 C25 179.32(16)
C41 C23 C24 C25 -0.9(3)
C22 C23 C24 C9 1.9(2)
C41 C23 C24 C9 -178.38(16)
C10 C9 C24 C23 -0.1(2)
C8 C9 C24 C23 178.25(15)
C10 C9 C24 C25 -177.55(15)
C8 C9 C24 C25 0.8(2)
C23 C24 C25 C26 -177.46(16)
C9 C24 C25 C26 0.0(3)
C24 C25 C26 C7 -0.8(3)
C24 C25 C26 S1 178.05(13)
C8 C7 C26 C25 0.9(3)
C6 C7 C26 C25 179.80(16)
C8 C7 C26 S1 -178.09(13)
C6 C7 C26 S1 0.77(19)
C1 S1 C26 C25 -179.77(17)
C1 S1 C26 C7 -0.79(14)
C9 C10 C27 C28 -113(2)
C11 C10 C27 C28 63(2)
C10 C27 C28 Si1 10(4)
C29 Si1 C28 C27 130.4(16)
C37 Si1 C28 C27 -109.0(16)
C33 Si1 C28 C27 8.3(16)
C28 Si1 C29 C30 -44.39(19)
C37 Si1 C29 C30 -165.35(16)
C33 Si1 C29 C30 74.86(18)
Si1 C29 C30 C31 -174.89(15)
C29 C30 C31 C32 -175.99(19)
C28 Si1 C33 C34 -170.65(18)
C29 Si1 C33 C34 68.4(2)
C37 Si1 C33 C34 -52.2(2)
Si1 C33 C34 C35 173.9(2)
C33 C34 C35 C36 -179.4(3)
C28 Si1 C37 C38 64.6(2)
C29 Si1 C37 C38 -174.3(2)
C33 Si1 C37 C38 -52.2(2)
Si1 C37 C38 C39 168.1(2)
C37 C38 C39 C40 -170.6(4)
C22 C23 C41 C42 26(3)
C24 C23 C41 C42 -154(3)
C23 C41 C42 Si2 40(4)
C51A Si2 C42 C41 67.0(11)
C47 Si2 C42 C41 -167.2(10)
C43 Si2 C42 C41 -46.0(11)
C51B Si2 C42 C41 78.7(11)
C42 Si2 C43 C44 -65.83(17)
C51A Si2 C43 C44 176.6(6)
C47 Si2 C43 C44 55.16(18)
C51B Si2 C43 C44 177.4(6)
Si2 C43 C44 C45 169.13(16)
C43 C44 C45 C46 175.2(2)
C42 Si2 C47 C48 179.34(16)
C51A Si2 C47 C48 -55.7(4)
C43 Si2 C47 C48 60.84(19)
C51B Si2 C47 C48 -67.5(5)
Si2 C47 C48 C49 -177.41(19)
C47 C48 C49 C50 180.0(3)
C42 Si2 C51A C52A 79.9(10)
C47 Si2 C51A C52A -45.0(11)
C43 Si2 C51A C52A -165.6(8)
Si2 C51A C52A C53A -69.6(11)
C51A C52A C53A C54A -172.4(9)
C42 Si2 C51B C52B 54.5(12)
C47 Si2 C51B C52B -62.9(12)
C43 Si2 C51B C52B 172.3(8)
Si2 C51B C52B C53B 177.1(8)
C51B C52B C53B C54B -177.7(10)
